data_4087453
loop_
_publ_author_name
'Engl, Pascal S.'
'Senn, Remo'
'Otth, Elisabeth'
'Togni, Antonio'

_publ_section_title
;
 Synthesis and Characterization of N-Trifluoromethyl N-Heterocyclic
 Carbene Ligands and Their Complexes
;
_journal_issue 7
_journal_name_full Organometallics
_journal_page_first 1384
_journal_paper_doi 10.1021/acs.organomet.5b00137
_journal_volume 34
_journal_year 2015
_chemical_formula_moiety 'C14 H9 F3 N2 Se'
_chemical_formula_sum 'C14 H9 F3 N2 Se'
_chemical_formula_weight 341.19
_space_group_crystal_system orthorhombic
_space_group_IT_number 61
_space_group_name_Hall '-P 2ac 2ab'
_space_group_name_H-M_alt 'P b c a'
_atom_sites_solution_hydrogens geom
_audit_creation_method SHELXL-2013
_cell_angle_alpha 90
_cell_angle_beta 90
_cell_angle_gamma 90
_cell_formula_units_Z 16
_cell_length_a 8.5651(6)
_cell_length_b 17.4019(11)
_cell_length_c 34.669(2)
_cell_measurement_reflns_used 9161
_cell_measurement_temperature 100(2)
_cell_measurement_theta_max 26.12
_cell_measurement_theta_min 2.34
_cell_volume 5167.4(6)
_computing_cell_refinement 'Bruker SAINT'
_computing_data_collection 'Bruker APEX2'
_computing_data_reduction 'Bruker SAINT'
_computing_molecular_graphics 'Bruker SHELXTL'
_computing_publication_material 'Bruker SHELXTL'
_computing_structure_refinement 'SHELXL-2013 (Sheldrick 2013)'
_computing_structure_solution 'SHELXS-97 (Sheldrick 2008)'
_diffrn_ambient_temperature 100(2)
_diffrn_measured_fraction_theta_full 1.000
_diffrn_measured_fraction_theta_max 0.997
_diffrn_radiation_type MoK\a
_diffrn_radiation_wavelength 0.71073
_diffrn_reflns_av_R_equivalents 0.1420
_diffrn_reflns_av_unetI/netI 0.0667
_diffrn_reflns_Laue_measured_fraction_full 1.000
_diffrn_reflns_Laue_measured_fraction_max 0.997
_diffrn_reflns_limit_h_max 10
_diffrn_reflns_limit_h_min -10
_diffrn_reflns_limit_k_max 21
_diffrn_reflns_limit_k_min -21
_diffrn_reflns_limit_l_max 43
_diffrn_reflns_limit_l_min -43
_diffrn_reflns_number 60166
_diffrn_reflns_point_group_measured_fraction_full 1.000
_diffrn_reflns_point_group_measured_fraction_max 0.997
_diffrn_reflns_theta_full 25.242
_diffrn_reflns_theta_max 26.564
_diffrn_reflns_theta_min 1.175
_exptl_absorpt_coefficient_mu 2.932
_exptl_absorpt_correction_T_max 0.9998
_exptl_absorpt_correction_T_min 0.7035
_exptl_absorpt_correction_type multi-scan
_exptl_absorpt_process_details SADABS-2012/1
_exptl_crystal_colour colourless
_exptl_crystal_density_diffrn 1.754
_exptl_crystal_description needle
_exptl_crystal_F_000 2688
_exptl_crystal_size_max 0.111
_exptl_crystal_size_mid 0.056
_exptl_crystal_size_min 0.041
_refine_diff_density_max 0.603
_refine_diff_density_min -0.522
_refine_diff_density_rms 0.107
_refine_ls_extinction_method none
_refine_ls_goodness_of_fit_ref 1.025
_refine_ls_hydrogen_treatment constr
_refine_ls_matrix_type full
_refine_ls_number_parameters 361
_refine_ls_number_reflns 5374
_refine_ls_number_restraints 0
_refine_ls_restrained_S_all 1.025
_refine_ls_R_factor_all 0.0859
_refine_ls_R_factor_gt 0.0437
_refine_ls_shift/su_max 0.000
_refine_ls_shift/su_mean 0.000
_refine_ls_structure_factor_coef Fsqd
_refine_ls_weighting_details 'w=1/[\s^2^(Fo^2^)+(0.0187P)^2^+13.6586P] where P=(Fo^2^+2Fc^2^)/3'
_refine_ls_weighting_scheme calc
_refine_ls_wR_factor_gt 0.0740
_refine_ls_wR_factor_ref 0.0880
_reflns_Friedel_coverage 0.000
_reflns_number_gt 3638
_reflns_number_total 5374
_reflns_threshold_expression 'I > 2\s(I)'
_cod_data_source_file om5b00137_si_002.cif
_cod_data_source_block Compound_6c
_cod_database_code 4087453
_shelx_space_group_comment
;
The symmetry employed for this shelxl refinement is uniquely defined
by the following loop, which should always be used as a source of
symmetry information in preference to the above space-group names.
They are only intended as comments.
;
_shelx_estimated_absorpt_t_min 0.737
_shelx_estimated_absorpt_t_max 0.889
_shelxl_version_number 2013-4

loop_
_space_group_symop_operation_xyz
'x, y, z'
'-x+1/2, -y, z+1/2'
'-x, y+1/2, -z+1/2'
'x+1/2, -y+1/2, -z'
'-x, -y, -z'
'x-1/2, y, -z-1/2'
'x, -y-1/2, z-1/2'
'-x-1/2, y-1/2, z'

loop_
_atom_site_label
_atom_site_type_symbol
_atom_site_fract_x
_atom_site_fract_y
_atom_site_fract_z
_atom_site_U_iso_or_equiv
_atom_site_adp_type
_atom_site_occupancy
_atom_site_site_symmetry_order
_atom_site_calc_flag
_atom_site_refinement_flags_posn
_atom_site_refinement_flags_adp
Se1 Se 0.63937(5) 0.21687(2) 0.17908(2) 0.02156(12) Uani 1 1 d . .
Se2 Se 0.62737(5) 0.08594(2) 0.03947(2) 0.02169(12) Uani 1 1 d . .
F1 F 0.3390(3) 0.11045(12) 0.17494(6) 0.0219(6) Uani 1 1 d . .
F2 F 0.3860(3) 0.12675(13) 0.23502(7) 0.0238(6) Uani 1 1 d . .
F3 F 0.1519(3) 0.13462(13) 0.21397(7) 0.0265(6) Uani 1 1 d . .
F4 F 0.4430(3) -0.00214(14) 0.10874(8) 0.0296(6) Uani 1 1 d . .
F5 F 0.1951(3) 0.00961(14) 0.10737(8) 0.0301(7) Uani 1 1 d . .
F6 F 0.3201(3) -0.01741(14) 0.05563(7) 0.0342(7) Uani 1 1 d . .
N1 N 0.3158(4) 0.23120(17) 0.19952(10) 0.0143(8) Uani 1 1 d . .
N2 N 0.4239(4) 0.34093(18) 0.18396(9) 0.0129(7) Uani 1 1 d . .
N3 N 0.3379(4) 0.10351(17) 0.08049(10) 0.0154(8) Uani 1 1 d . .
N4 N 0.4363(4) 0.21311(18) 0.06076(9) 0.0134(7) Uani 1 1 d . .
C1 C 0.4556(5) 0.2647(2) 0.18745(11) 0.0142(9) Uani 1 1 d . .
C2 C 0.2992(5) 0.1512(2) 0.20579(12) 0.0177(10) Uani 1 1 d . .
C3 C 0.1976(5) 0.2879(2) 0.20341(11) 0.0137(9) Uani 1 1 d . .
C4 C 0.0400(5) 0.2856(3) 0.21311(12) 0.0186(9) Uani 1 1 d . .
H4 H -0.0101 0.2392 0.2205 0.022 Uiso 1 1 calc R U
C5 C -0.0398(5) 0.3546(2) 0.21143(12) 0.0195(10) Uani 1 1 d . .
H5 H -0.1481 0.3550 0.2174 0.023 Uiso 1 1 calc R U
C6 C 0.0319(5) 0.4237(2) 0.20143(11) 0.0170(9) Uani 1 1 d . .
H6 H -0.0271 0.4699 0.2011 0.020 Uiso 1 1 calc R U
C7 C 0.1876(5) 0.4253(2) 0.19204(11) 0.0151(9) Uani 1 1 d . .
H7 H 0.2378 0.4718 0.1849 0.018 Uiso 1 1 calc R U
C8 C 0.2685(4) 0.3569(2) 0.19338(11) 0.0106(8) Uani 1 1 d . .
C9 C 0.5316(4) 0.3989(2) 0.17081(11) 0.0127(9) Uani 1 1 d . .
C10 C 0.5644(5) 0.4603(2) 0.19500(12) 0.0160(9) Uani 1 1 d . .
H10 H 0.5220 0.4618 0.2203 0.019 Uiso 1 1 calc R U
C11 C 0.6591(5) 0.5191(2) 0.18204(12) 0.0174(9) Uani 1 1 d . .
H11 H 0.6834 0.5610 0.1985 0.021 Uiso 1 1 calc R U
C12 C 0.7185(5) 0.5168(2) 0.14492(12) 0.0166(9) Uani 1 1 d . .
H12 H 0.7822 0.5576 0.1358 0.020 Uiso 1 1 calc R U
C13 C 0.6852(5) 0.4549(2) 0.12103(13) 0.0199(10) Uani 1 1 d . .
H13 H 0.7276 0.4531 0.0957 0.024 Uiso 1 1 calc R U
C14 C 0.5903(5) 0.3960(2) 0.13394(12) 0.0154(9) Uani 1 1 d . .
H14 H 0.5659 0.3540 0.1175 0.018 Uiso 1 1 calc R U
C15 C 0.4644(5) 0.1357(2) 0.06092(11) 0.0157(9) Uani 1 1 d . .
C16 C 0.3263(5) 0.0235(2) 0.08788(13) 0.0214(10) Uani 1 1 d . .
C17 C 0.2309(5) 0.1615(2) 0.09165(11) 0.0163(9) Uani 1 1 d . .
C18 C 0.0908(5) 0.1594(3) 0.11097(12) 0.0200(10) Uani 1 1 d . .
H18 H 0.0452 0.1123 0.1190 0.024 Uiso 1 1 calc R U
C19 C 0.0192(5) 0.2295(3) 0.11820(12) 0.0237(11) Uani 1 1 d . .
H19 H -0.0784 0.2301 0.1312 0.028 Uiso 1 1 calc R U
C20 C 0.0852(5) 0.2987(3) 0.10703(12) 0.0231(10) Uani 1 1 d . .
H20 H 0.0336 0.3456 0.1130 0.028 Uiso 1 1 calc R U
C21 C 0.2258(5) 0.3004(2) 0.08716(12) 0.0169(9) Uani 1 1 d . .
H21 H 0.2716 0.3474 0.0790 0.020 Uiso 1 1 calc R U
C22 C 0.2959(5) 0.2302(2) 0.07978(11) 0.0143(9) Uani 1 1 d . .
C23 C 0.5321(5) 0.2703(2) 0.04272(11) 0.0135(9) Uani 1 1 d . .
C24 C 0.6866(5) 0.2785(2) 0.05379(12) 0.0175(9) Uani 1 1 d . .
H24 H 0.7313 0.2445 0.0722 0.021 Uiso 1 1 calc R U
C25 C 0.7754(5) 0.3371(2) 0.03757(12) 0.0205(10) Uani 1 1 d . .
H25 H 0.8819 0.3430 0.0446 0.025 Uiso 1 1 calc R U
C26 C 0.7090(5) 0.3867(2) 0.01128(12) 0.0215(10) Uani 1 1 d . .
H26 H 0.7690 0.4275 0.0007 0.026 Uiso 1 1 calc R U
C27 C 0.5547(6) 0.3772(3) 0.00027(13) 0.0240(11) Uani 1 1 d . .
H27 H 0.5099 0.4110 -0.0182 0.029 Uiso 1 1 calc R U
C28 C 0.4659(5) 0.3190(2) 0.01588(12) 0.0182(10) Uani 1 1 d . .
H28 H 0.3602 0.3124 0.0083 0.022 Uiso 1 1 calc R U

loop_
_atom_site_aniso_label
_atom_site_aniso_U_11
_atom_site_aniso_U_22
_atom_site_aniso_U_33
_atom_site_aniso_U_23
_atom_site_aniso_U_13
_atom_site_aniso_U_12
Se1 0.0160(2) 0.0118(2) 0.0368(3) 0.00122(19) 0.0052(2) 0.00361(19)
Se2 0.0228(2) 0.0148(2) 0.0275(2) 0.00120(19) 0.0055(2) 0.0055(2)
F1 0.0334(15) 0.0110(11) 0.0212(13) -0.0026(10) -0.0002(12) -0.0013(11)
F2 0.0329(16) 0.0173(12) 0.0210(13) 0.0061(10) -0.0069(12) -0.0035(12)
F3 0.0215(14) 0.0146(12) 0.0435(16) 0.0048(11) 0.0024(13) -0.0078(11)
F4 0.0270(15) 0.0215(14) 0.0403(17) 0.0162(12) -0.0035(13) 0.0036(12)
F5 0.0257(15) 0.0234(14) 0.0411(17) 0.0129(13) 0.0028(13) -0.0076(12)
F6 0.064(2) 0.0172(13) 0.0213(14) -0.0009(11) -0.0001(14) -0.0103(13)
N1 0.0162(19) 0.0035(16) 0.023(2) 0.0004(14) 0.0016(15) -0.0005(14)
N2 0.0105(17) 0.0116(17) 0.0168(18) 0.0007(14) 0.0019(14) 0.0007(14)
N3 0.018(2) 0.0088(16) 0.0197(18) 0.0040(14) 0.0000(15) -0.0028(14)
N4 0.0130(17) 0.0122(17) 0.0149(18) 0.0016(15) -0.0004(15) 0.0013(15)
C1 0.020(2) 0.010(2) 0.012(2) 0.0002(16) 0.0025(18) -0.0049(17)
C2 0.020(2) 0.014(2) 0.019(2) 0.0040(18) -0.0029(19) -0.0037(18)
C3 0.019(2) 0.013(2) 0.0089(19) -0.0032(17) -0.0020(17) -0.0020(18)
C4 0.016(2) 0.020(2) 0.020(2) -0.0003(19) 0.0003(19) -0.0062(19)
C5 0.013(2) 0.028(3) 0.017(2) -0.0021(19) 0.0007(18) 0.0025(19)
C6 0.017(2) 0.018(2) 0.016(2) -0.0019(18) -0.0001(18) 0.0055(19)
C7 0.017(2) 0.014(2) 0.014(2) 0.0011(17) 0.0005(17) 0.0032(17)
C8 0.007(2) 0.015(2) 0.009(2) 0.0007(16) 0.0001(16) 0.0025(16)
C9 0.010(2) 0.0079(19) 0.020(2) 0.0028(17) 0.0011(17) -0.0008(16)
C10 0.018(2) 0.010(2) 0.020(2) -0.0015(17) 0.0044(19) 0.0030(17)
C11 0.023(2) 0.0074(19) 0.022(2) -0.0009(17) 0.0013(19) -0.0011(18)
C12 0.016(2) 0.009(2) 0.024(2) 0.0038(18) 0.0024(19) -0.0039(17)
C13 0.019(2) 0.018(2) 0.022(2) 0.0032(19) 0.0038(19) -0.0004(18)
C14 0.015(2) 0.012(2) 0.020(2) -0.0021(17) -0.0013(18) 0.0013(17)
C15 0.017(2) 0.016(2) 0.014(2) 0.0019(18) -0.0039(18) -0.0021(18)
C16 0.026(3) 0.017(2) 0.022(2) 0.0087(19) 0.000(2) -0.004(2)
C17 0.015(2) 0.020(2) 0.013(2) -0.0012(18) -0.0014(18) 0.0026(18)
C18 0.020(2) 0.026(2) 0.014(2) 0.0043(19) -0.0043(19) -0.0077(19)
C19 0.016(2) 0.037(3) 0.018(2) -0.002(2) 0.0000(19) 0.002(2)
C20 0.015(2) 0.034(3) 0.021(2) -0.004(2) 0.0006(19) 0.011(2)
C21 0.016(2) 0.015(2) 0.020(2) 0.0014(18) -0.0020(19) 0.0009(18)
C22 0.009(2) 0.019(2) 0.014(2) 0.0003(17) -0.0004(17) 0.0010(17)
C23 0.020(2) 0.011(2) 0.010(2) -0.0019(16) 0.0041(18) -0.0009(17)
C24 0.019(2) 0.017(2) 0.015(2) -0.0004(18) -0.0009(18) -0.0007(19)
C25 0.020(2) 0.024(2) 0.017(2) -0.007(2) 0.004(2) -0.007(2)
C26 0.031(3) 0.015(2) 0.018(2) -0.0046(19) 0.008(2) -0.010(2)
C27 0.033(3) 0.019(2) 0.021(2) 0.0028(19) 0.001(2) 0.001(2)
C28 0.020(2) 0.015(2) 0.020(2) -0.0003(18) 0.0003(19) -0.0024(18)

loop_
_atom_type_symbol
_atom_type_description
_atom_type_scat_dispersion_real
_atom_type_scat_dispersion_imag
_atom_type_scat_source
C C 0.0033 0.0016 'International Tables Vol C Tables 4.2.6.8 and 6.1.1.4'
H H 0.0000 0.0000 'International Tables Vol C Tables 4.2.6.8 and 6.1.1.4'
N N 0.0061 0.0033 'International Tables Vol C Tables 4.2.6.8 and 6.1.1.4'
F F 0.0171 0.0103 'International Tables Vol C Tables 4.2.6.8 and 6.1.1.4'
Se Se -0.0929 2.2259 'International Tables Vol C Tables 4.2.6.8 and 6.1.1.4'

loop_
_geom_angle_atom_site_label_1
_geom_angle_atom_site_label_2
_geom_angle_atom_site_label_3
_geom_angle
C1 N1 C2 122.8(3)
C1 N1 C3 110.5(3)
C2 N1 C3 126.7(3)
C1 N2 C8 111.3(3)
C1 N2 C9 125.7(3)
C8 N2 C9 123.0(3)
C15 N3 C17 110.4(3)
C15 N3 C16 122.4(3)
C17 N3 C16 127.2(4)
C15 N4 C22 110.9(3)
C15 N4 C23 125.8(3)
C22 N4 C23 123.2(3)
N2 C1 N1 105.2(3)
N2 C1 Se1 127.6(3)
N1 C1 Se1 127.2(3)
F3 C2 F2 107.5(3)
F3 C2 F1 107.5(3)
F2 C2 F1 107.4(3)
F3 C2 N1 110.0(3)
F2 C2 N1 112.1(3)
F1 C2 N1 112.1(3)
C8 C3 C4 120.6(4)
C8 C3 N1 105.3(3)
C4 C3 N1 134.0(4)
C5 C4 C3 116.4(4)
C4 C5 C6 122.8(4)
C7 C6 C5 120.3(4)
C6 C7 C8 117.6(4)
C7 C8 C3 122.3(4)
C7 C8 N2 130.0(4)
C3 C8 N2 107.7(3)
C14 C9 C10 121.1(4)
C14 C9 N2 120.2(3)
C10 C9 N2 118.5(3)
C11 C10 C9 119.5(4)
C10 C11 C12 119.8(4)
C11 C12 C13 120.1(4)
C14 C13 C12 120.2(4)
C9 C14 C13 119.2(4)
N4 C15 N3 105.1(3)
N4 C15 Se2 127.4(3)
N3 C15 Se2 127.5(3)
F4 C16 F6 108.2(4)
F4 C16 F5 107.5(3)
F6 C16 F5 107.2(3)
F4 C16 N3 112.3(4)
F6 C16 N3 112.2(3)
F5 C16 N3 109.1(4)
C18 C17 C22 121.3(4)
C18 C17 N3 132.8(4)
C22 C17 N3 105.9(3)
C17 C18 C19 116.8(4)
C20 C19 C18 122.2(4)
C19 C20 C21 120.7(4)
C22 C21 C20 116.7(4)
C17 C22 C21 122.2(4)
C17 C22 N4 107.6(3)
C21 C22 N4 130.2(4)
C28 C23 C24 121.1(4)
C28 C23 N4 119.0(4)
C24 C23 N4 119.8(4)
C23 C24 C25 119.0(4)
C26 C25 C24 120.1(4)
C25 C26 C27 120.1(4)
C28 C27 C26 120.4(4)
C27 C28 C23 119.3(4)

loop_
_geom_bond_atom_site_label_1
_geom_bond_atom_site_label_2
_geom_bond_distance
Se1 C1 1.803(4)
Se2 C15 1.803(4)
F1 C2 1.328(5)
F2 C2 1.327(5)
F3 C2 1.325(5)
F4 C16 1.312(5)
F5 C16 1.334(5)
F6 C16 1.326(5)
N1 C1 1.396(5)
N1 C2 1.416(5)
N1 C3 1.420(5)
N2 C1 1.360(5)
N2 C8 1.398(5)
N2 C9 1.441(5)
N3 C15 1.396(5)
N3 C17 1.417(5)
N3 C16 1.419(5)
N4 C15 1.368(5)
N4 C22 1.403(5)
N4 C23 1.434(5)
C3 C8 1.389(5)
C3 C4 1.392(6)
C4 C5 1.383(6)
C5 C6 1.393(6)
C6 C7 1.373(6)
C7 C8 1.378(5)
C9 C14 1.374(5)
C9 C10 1.386(5)
C10 C11 1.381(5)
C11 C12 1.384(6)
C12 C13 1.388(6)
C13 C14 1.383(6)
C17 C18 1.375(6)
C17 C22 1.382(6)
C18 C19 1.389(6)
C19 C20 1.385(6)
C20 C21 1.387(6)
C21 C22 1.385(6)
C23 C28 1.380(6)
C23 C24 1.385(6)
C24 C25 1.392(6)
C25 C26 1.378(6)
C26 C27 1.385(6)
C27 C28 1.378(6)

loop_
_geom_torsion_atom_site_label_1
_geom_torsion_atom_site_label_2
_geom_torsion_atom_site_label_3
_geom_torsion_atom_site_label_4
_geom_torsion
C8 N2 C1 N1 -0.1(4)
C9 N2 C1 N1 -177.6(3)
C8 N2 C1 Se1 -179.2(3)
C9 N2 C1 Se1 3.3(6)
C2 N1 C1 N2 178.7(4)
C3 N1 C1 N2 0.0(4)
C2 N1 C1 Se1 -2.2(6)
C3 N1 C1 Se1 179.1(3)
C1 N1 C2 F3 -174.9(3)
C3 N1 C2 F3 3.6(6)
C1 N1 C2 F2 65.6(5)
C3 N1 C2 F2 -115.9(4)
C1 N1 C2 F1 -55.4(5)
C3 N1 C2 F1 123.2(4)
C1 N1 C3 C8 0.1(4)
C2 N1 C3 C8 -178.6(4)
C1 N1 C3 C4 177.6(4)
C2 N1 C3 C4 -1.1(7)
C8 C3 C4 C5 1.1(6)
N1 C3 C4 C5 -176.1(4)
C3 C4 C5 C6 -1.3(6)
C4 C5 C6 C7 1.1(6)
C5 C6 C7 C8 -0.7(6)
C6 C7 C8 C3 0.6(6)
C6 C7 C8 N2 177.1(4)
C4 C3 C8 C7 -0.8(6)
N1 C3 C8 C7 177.1(4)
C4 C3 C8 N2 -178.0(4)
N1 C3 C8 N2 -0.1(4)
C1 N2 C8 C7 -176.8(4)
C9 N2 C8 C7 0.9(6)
C1 N2 C8 C3 0.1(4)
C9 N2 C8 C3 177.8(3)
C1 N2 C9 C14 62.9(5)
C8 N2 C9 C14 -114.3(4)
C1 N2 C9 C10 -122.1(4)
C8 N2 C9 C10 60.6(5)
C14 C9 C10 C11 -0.8(6)
N2 C9 C10 C11 -175.7(4)
C9 C10 C11 C12 0.9(6)
C10 C11 C12 C13 -1.1(6)
C11 C12 C13 C14 1.1(6)
C10 C9 C14 C13 0.8(6)
N2 C9 C14 C13 175.7(4)
C12 C13 C14 C9 -1.0(6)
C22 N4 C15 N3 0.1(4)
C23 N4 C15 N3 -177.8(3)
C22 N4 C15 Se2 178.8(3)
C23 N4 C15 Se2 0.9(6)
C17 N3 C15 N4 1.1(4)
C16 N3 C15 N4 -177.9(4)
C17 N3 C15 Se2 -177.6(3)
C16 N3 C15 Se2 3.5(6)
C15 N3 C16 F4 60.0(5)
C17 N3 C16 F4 -118.8(4)
C15 N3 C16 F6 -62.2(5)
C17 N3 C16 F6 119.1(4)
C15 N3 C16 F5 179.2(3)
C17 N3 C16 F5 0.4(6)
C15 N3 C17 C18 179.6(4)
C16 N3 C17 C18 -1.5(7)
C15 N3 C17 C22 -1.9(4)
C16 N3 C17 C22 177.0(4)
C22 C17 C18 C19 -0.5(6)
N3 C17 C18 C19 177.7(4)
C17 C18 C19 C20 -0.7(6)
C18 C19 C20 C21 1.5(7)
C19 C20 C21 C22 -0.9(6)
C18 C17 C22 C21 1.1(6)
N3 C17 C22 C21 -177.6(4)
C18 C17 C22 N4 -179.4(4)
N3 C17 C22 N4 1.9(4)
C20 C21 C22 C17 -0.4(6)
C20 C21 C22 N4 -179.8(4)
C15 N4 C22 C17 -1.4(4)
C23 N4 C22 C17 176.7(3)
C15 N4 C22 C21 178.1(4)
C23 N4 C22 C21 -3.9(6)
C15 N4 C23 C28 123.8(4)
C22 N4 C23 C28 -53.9(5)
C15 N4 C23 C24 -59.3(5)
C22 N4 C23 C24 122.9(4)
C28 C23 C24 C25 0.4(6)
N4 C23 C24 C25 -176.4(3)
C23 C24 C25 C26 0.8(6)
C24 C25 C26 C27 -1.5(6)
C25 C26 C27 C28 1.0(6)
C26 C27 C28 C23 0.2(6)
C24 C23 C28 C27 -0.9(6)
N4 C23 C28 C27 175.9(4)
